data_7234607
loop_
_publ_author_name
'Timofeeva, Tatiana'
'Sena, Victoria'
'Averkiev, Boris'
'Shabarinath, Bejagam'
'Usman, Muhammad'
'Krivoshein, Arcadius V.'

_publ_section_title
;
 Unusual polymorphs of rac-3-phenylpyrrolidine-2,5-dione with Z' = 1, 2,
 and 3
;
_journal_name_full CrystEngComm
_journal_paper_doi 10.1039/C9CE01100E
_journal_year 2019
_chemical_formula_moiety 'C10 H9 N O2'
_chemical_formula_sum 'C10 H9 N O2'
_chemical_formula_weight 175.18
_chemical_name_systematic rac-3-phenylpyrrolidin-2,5-dione
_space_group_crystal_system monoclinic
_space_group_IT_number 14
_space_group_name_Hall '-P 2ybc'
_space_group_name_H-M_alt 'P 1 21/c 1'
_symmetry_space_group_name_Hall '-P 2ybc'
_symmetry_space_group_name_H-M 'P 1 21/c 1'
_atom_sites_solution_hydrogens geom
_atom_sites_solution_primary direct
_audit_creation_date 2019-09-24
_audit_creation_method
;
Olex2 1.2
(compiled 2018.05.29 svn.r3508 for OlexSys, GUI svn.r5506)
;
_audit_update_record
;
2019-10-03 deposited with the CCDC.    2019-10-14 downloaded from the CCDC.
;
_cell_angle_alpha 90
_cell_angle_beta 108.10(10)
_cell_angle_gamma 90
_cell_formula_units_Z 8
_cell_length_a 15.51(14)
_cell_length_b 5.64(5)
_cell_length_c 20.49(16)
_cell_measurement_reflns_used 383
_cell_measurement_temperature 100.0
_cell_measurement_theta_max 17.581
_cell_measurement_theta_min 3.756
_cell_volume 1704(3)
_computing_cell_refinement 'SAINT V8.38A (?, 2016)'
_computing_data_reduction 'SAINT V8.38A (?, 2016)'
_computing_molecular_graphics 'Olex2 (Dolomanov et al., 2009)'
_computing_publication_material 'Olex2 (Dolomanov et al., 2009)'
_computing_structure_refinement 'XL (Sheldrick, 2008)'
_computing_structure_solution 'ShelXS (Sheldrick, 2008)'
_diffrn_ambient_temperature 100.0
_diffrn_measured_fraction_theta_full 0.934
_diffrn_measured_fraction_theta_max 0.934
_diffrn_measurement_device_type 'Bruker APEX-II CCD'
_diffrn_measurement_method '\f and \w scans'
_diffrn_radiation_type MoK\a
_diffrn_radiation_wavelength 0.71073
_diffrn_reflns_av_R_equivalents 0.1999
_diffrn_reflns_av_unetI/netI 0.1558
_diffrn_reflns_Laue_measured_fraction_full 0.934
_diffrn_reflns_Laue_measured_fraction_max 0.934
_diffrn_reflns_limit_h_max 13
_diffrn_reflns_limit_h_min -13
_diffrn_reflns_limit_k_max 4
_diffrn_reflns_limit_k_min -4
_diffrn_reflns_limit_l_max 17
_diffrn_reflns_limit_l_min -17
_diffrn_reflns_number 2613
_diffrn_reflns_point_group_measured_fraction_full 0.934
_diffrn_reflns_point_group_measured_fraction_max 0.934
_diffrn_reflns_theta_full 17.869
_diffrn_reflns_theta_max 17.869
_diffrn_reflns_theta_min 2.091
_diffrn_standards_number 0
_exptl_absorpt_coefficient_mu 0.096
_exptl_absorpt_correction_T_max 0.7442
_exptl_absorpt_correction_T_min 0.3098
_exptl_absorpt_correction_type multi-scan
_exptl_absorpt_process_details
'SADABS-2016/2 (Bruker,2016/2) was used for absorption correction. wR2(int) was 0.1340 before and 0.0496 after correction. The Ratio of minimum to maximum transmission is 0.4163. The \l/2 correction factor is Not present.'
_exptl_crystal_colour colourless
_exptl_crystal_colour_primary colourless
_exptl_crystal_density_diffrn 1.366
_exptl_crystal_description plate
_exptl_crystal_F_000 736
_exptl_crystal_recrystallization_method 'Re-crystallisation from solvent: ethanol'
_exptl_crystal_size_max 0.3
_exptl_crystal_size_mid 0.2
_exptl_crystal_size_min 0.1
_refine_diff_density_max 0.209
_refine_diff_density_min -0.210
_refine_diff_density_rms 0.055
_refine_ls_extinction_method none
_refine_ls_goodness_of_fit_ref 0.866
_refine_ls_hydrogen_treatment constr
_refine_ls_matrix_type full
_refine_ls_number_parameters 235
_refine_ls_number_reflns 1071
_refine_ls_number_restraints 0
_refine_ls_restrained_S_all 0.866
_refine_ls_R_factor_all 0.1352
_refine_ls_R_factor_gt 0.0691
_refine_ls_shift/su_max 0.000
_refine_ls_shift/su_mean 0.000
_refine_ls_structure_factor_coef Fsqd
_refine_ls_weighting_details 'w=1/[\s^2^(Fo^2^)+(0.0696P)^2^] where P=(Fo^2^+2Fc^2^)/3'
_refine_ls_weighting_scheme calc
_refine_ls_wR_factor_gt 0.1326
_refine_ls_wR_factor_ref 0.1687
_reflns_Friedel_coverage 0.000
_reflns_number_gt 473
_reflns_number_total 1071
_reflns_threshold_expression 'I > 2\s(I)'
_cod_data_source_file c9ce01100e2.cif
_cod_data_source_block PII_100K
_cod_original_cell_volume 1704(25)
_cod_database_code 7234607
_shelx_shelxl_version_number 2017/1
_shelx_space_group_comment
;
The symmetry employed for this shelxl refinement is uniquely defined
by the following loop, which should always be used as a source of
symmetry information in preference to the above space-group names.
They are only intended as comments.
;
_olex2_refinement_description
;
1. Fixed Uiso
 At 1.2 times of:
  All C(H) groups, All C(H,H) groups, All N(H) groups
2.a Ternary CH refined with riding coordinates:
 C3(H3), C3A(H3A)
2.b Secondary CH2 refined with riding coordinates:
 C2(H2A,H2B), C2A(H2AA,H2AB)
2.c Aromatic/amide H refined with riding coordinates:
 N1(H1), N1A(H1A), C6(H6), C10A(H10A), C7(H7), C9A(H9A), C8(H8), C8A(H8A),
 C9(H9), C7A(H7A), C10(H10), C6A(H6A)
;
_olex2_submission_special_instructions 'No special instructions were received'

loop_
_space_group_symop_operation_xyz
'x, y, z'
'-x, y+1/2, -z+1/2'
'-x, -y, -z'
'x, -y-1/2, z-1/2'

loop_
_atom_site_label
_atom_site_type_symbol
_atom_site_fract_x
_atom_site_fract_y
_atom_site_fract_z
_atom_site_U_iso_or_equiv
_atom_site_adp_type
_atom_site_occupancy
_atom_site_site_symmetry_order
_atom_site_calc_flag
_atom_site_refinement_flags_posn
O2 O 0.3392(7) 0.1477(17) 0.6173(4) 0.072(3) Uani 1 1 d .
O2A O 0.6087(5) 0.3625(14) 0.6567(4) 0.060(3) Uani 1 1 d .
O1 O 0.5731(7) -0.1739(17) 0.5589(4) 0.069(3) Uani 1 1 d .
O1A O 0.5860(7) 1.0246(14) 0.7715(3) 0.059(3) Uani 1 1 d .
N1 N 0.4677(10) 0.0173(18) 0.5987(4) 0.051(3) Uani 1 1 d .
H1 H 0.502560 0.132201 0.621472 0.061 Uiso 1 1 calc R
N1A N 0.5833(7) 0.668(2) 0.7189(5) 0.042(3) Uani 1 1 d .
H1A H 0.529784 0.622052 0.720752 0.051 Uiso 1 1 calc R
C4 C 0.3818(13) 0.000(3) 0.5972(6) 0.059(5) Uani 1 1 d .
C4A C 0.6345(11) 0.540(3) 0.6887(7) 0.053(4) Uani 1 1 d .
C1 C 0.5011(11) -0.152(3) 0.5630(7) 0.052(4) Uani 1 1 d .
C1A C 0.6247(10) 0.877(3) 0.7464(6) 0.047(4) Uani 1 1 d .
C2 C 0.4167(10) -0.3130(19) 0.5321(6) 0.060(4) Uani 1 1 d .
H2A H 0.393125 -0.293581 0.481584 0.072 Uiso 1 1 calc R
H2B H 0.432617 -0.481584 0.542649 0.072 Uiso 1 1 calc R
C2A C 0.7122(11) 0.8916(18) 0.7350(6) 0.066(4) Uani 1 1 d .
H2AA H 0.761060 0.908038 0.779312 0.079 Uiso 1 1 calc R
H2AB H 0.714082 1.030819 0.706083 0.079 Uiso 1 1 calc R
C3 C 0.3477(10) -0.234(2) 0.5648(6) 0.054(4) Uani 1 1 d .
H3 H 0.352770 -0.346325 0.603574 0.065 Uiso 1 1 calc R
C3A C 0.7248(9) 0.664(2) 0.6990(5) 0.045(3) Uani 1 1 d .
H3A H 0.730800 0.704479 0.653056 0.053 Uiso 1 1 calc R
C5 C 0.2489(9) -0.237(3) 0.5214(6) 0.046(4) Uani 1 1 d .
C5A C 0.8020(9) 0.510(2) 0.7367(9) 0.044(4) Uani 1 1 d .
C6 C 0.1942(14) -0.419(2) 0.5208(6) 0.059(4) Uani 1 1 d .
H6 H 0.217066 -0.552438 0.549256 0.071 Uiso 1 1 calc R
C10A C 0.8497(13) 0.383(3) 0.7060(6) 0.062(4) Uani 1 1 d .
H10A H 0.834697 0.396075 0.657542 0.075 Uiso 1 1 calc R
C7 C 0.1045(14) -0.418(3) 0.4796(8) 0.083(5) Uani 1 1 d .
H7 H 0.066315 -0.549522 0.479616 0.100 Uiso 1 1 calc R
C9A C 0.9194(10) 0.231(2) 0.7390(10) 0.066(4) Uani 1 1 d .
H9A H 0.953236 0.149753 0.714442 0.079 Uiso 1 1 calc R
C8 C 0.0722(9) -0.230(4) 0.4396(7) 0.068(4) Uani 1 1 d .
H8 H 0.010071 -0.223743 0.412717 0.081 Uiso 1 1 calc R
C8A C 0.9378(10) 0.204(2) 0.8070(10) 0.062(4) Uani 1 1 d .
H8A H 0.985738 0.102527 0.831945 0.075 Uiso 1 1 calc R
C9 C 0.1295(17) -0.049(2) 0.4381(7) 0.088(6) Uani 1 1 d .
H9 H 0.107635 0.081936 0.408232 0.106 Uiso 1 1 calc R
C7A C 0.8872(13) 0.322(3) 0.8393(6) 0.063(4) Uani 1 1 d .
H7A H 0.900153 0.298618 0.887352 0.075 Uiso 1 1 calc R
C10 C 0.2177(12) -0.052(3) 0.4787(8) 0.084(5) Uani 1 1 d .
H10 H 0.257104 0.075694 0.476967 0.101 Uiso 1 1 calc R
C6A C 0.8177(10) 0.474(2) 0.8066(9) 0.059(4) Uani 1 1 d .
H6A H 0.782079 0.550118 0.830605 0.071 Uiso 1 1 calc R

loop_
_atom_site_aniso_label
_atom_site_aniso_U_11
_atom_site_aniso_U_22
_atom_site_aniso_U_33
_atom_site_aniso_U_23
_atom_site_aniso_U_13
_atom_site_aniso_U_12
O2 0.075(9) 0.070(7) 0.061(7) -0.023(5) 0.006(5) 0.007(6)
O2A 0.081(7) 0.030(5) 0.052(6) 0.005(4) -0.004(4) -0.005(5)
O1 0.079(9) 0.063(6) 0.055(6) -0.004(4) 0.003(6) 0.012(7)
O1A 0.077(8) 0.052(6) 0.044(5) -0.006(4) 0.013(5) 0.015(5)
N1 0.077(12) 0.042(7) 0.023(6) -0.010(5) -0.001(6) -0.001(8)
N1A 0.035(8) 0.043(7) 0.041(6) 0.005(6) -0.001(6) -0.013(8)
C4 0.071(17) 0.056(15) 0.035(9) 0.017(9) -0.006(9) -0.009(11)
C4A 0.073(15) 0.035(10) 0.039(9) 0.009(8) 0.000(9) 0.015(11)
C1 0.058(14) 0.049(10) 0.036(9) 0.014(8) -0.002(10) 0.018(12)
C1A 0.038(12) 0.057(13) 0.036(9) 0.025(9) -0.002(8) 0.003(10)
C2 0.084(12) 0.029(8) 0.050(8) -0.012(7) 0.000(8) 0.011(8)
C2A 0.082(15) 0.023(9) 0.080(10) -0.008(7) 0.007(8) 0.007(8)
C3 0.095(15) 0.028(9) 0.033(8) -0.002(6) 0.010(9) -0.001(8)
C3A 0.044(11) 0.038(8) 0.050(8) -0.003(7) 0.011(7) 0.007(9)
C5 0.052(12) 0.045(10) 0.029(9) -0.014(8) -0.008(8) 0.015(10)
C5A 0.046(11) 0.026(8) 0.045(13) -0.021(8) -0.008(8) -0.004(8)
C6 0.097(15) 0.040(11) 0.045(11) -0.030(7) 0.028(11) -0.014(10)
C10A 0.097(14) 0.025(8) 0.046(10) -0.014(9) -0.006(11) -0.009(8)
C7 0.090(17) 0.078(16) 0.068(11) -0.035(11) 0.005(10) -0.041(11)
C9A 0.085(14) 0.048(10) 0.058(13) -0.006(8) 0.014(8) 0.019(8)
C8 0.049(12) 0.065(12) 0.078(12) -0.024(10) 0.003(8) 0.021(11)
C8A 0.062(12) 0.043(9) 0.071(15) 0.009(9) 0.004(10) 0.000(8)
C9 0.16(2) 0.029(10) 0.054(11) -0.010(8) 0.004(13) 0.014(12)
C7A 0.082(13) 0.064(10) 0.030(9) 0.004(10) 0.000(11) -0.004(9)
C10 0.085(15) 0.077(14) 0.048(10) -0.013(10) -0.042(9) -0.012(9)
C6A 0.072(13) 0.050(10) 0.045(13) -0.006(8) 0.002(8) 0.009(9)

loop_
_atom_type_symbol
_atom_type_description
_atom_type_scat_dispersion_real
_atom_type_scat_dispersion_imag
_atom_type_scat_source
C C 0.0033 0.0016 'International Tables Vol C Tables 4.2.6.8 and 6.1.1.4'
H H 0.0000 0.0000 'International Tables Vol C Tables 4.2.6.8 and 6.1.1.4'
N N 0.0061 0.0033 'International Tables Vol C Tables 4.2.6.8 and 6.1.1.4'
O O 0.0106 0.0060 'International Tables Vol C Tables 4.2.6.8 and 6.1.1.4'

loop_
_geom_angle_atom_site_label_1
_geom_angle_atom_site_label_2
_geom_angle_atom_site_label_3
_geom_angle
C4 N1 H1 121.0
C4 N1 C1 118.0(14)
C1 N1 H1 121.0
C4A N1A H1A 124.0
C4A N1A C1A 112.1(14)
C1A N1A H1A 124.0
O2 C4 N1 126.1(16)
O2 C4 C3 127.1(18)
N1 C4 C3 106.8(14)
O2A C4A N1A 123.5(16)
O2A C4A C3A 126.7(15)
N1A C4A C3A 109.8(13)
O1 C1 N1 129.6(16)
O1 C1 C2 128.1(15)
N1 C1 C2 102.2(14)
O1A C1A N1A 121.7(16)
O1A C1A C2A 129.2(15)
N1A C1A C2A 108.9(13)
C1 C2 H2A 110.6
C1 C2 H2B 110.6
H2A C2 H2B 108.7
C3 C2 C1 105.7(12)
C3 C2 H2A 110.6
C3 C2 H2B 110.6
C1A C2A H2AA 110.3
C1A C2A H2AB 110.3
C1A C2A C3A 107.3(11)
H2AA C2A H2AB 108.5
C3A C2A H2AA 110.3
C3A C2A H2AB 110.3
C4 C3 C2 105.0(13)
C4 C3 H3 106.0
C4 C3 C5 115.0(13)
C2 C3 H3 106.0
C2 C3 C5 117.8(13)
C5 C3 H3 106.0
C4A C3A C2A 101.7(11)
C4A C3A H3A 109.1
C2A C3A H3A 109.1
C5A C3A C4A 111.2(12)
C5A C3A C2A 116.3(11)
C5A C3A H3A 109.1
C6 C5 C3 122.5(16)
C6 C5 C10 119.5(13)
C10 C5 C3 117.8(16)
C10A C5A C3A 123.3(17)
C10A C5A C6A 117.6(12)
C6A C5A C3A 118.5(16)
C5 C6 H6 119.4
C5 C6 C7 121.2(12)
C7 C6 H6 119.4
C5A C10A H10A 117.5
C5A C10A C9A 125.0(13)
C9A C10A H10A 117.5
C6 C7 H7 120.2
C8 C7 C6 119.5(13)
C8 C7 H7 120.2
C10A C9A H9A 121.2
C8A C9A C10A 117.5(12)
C8A C9A H9A 121.2
C7 C8 H8 120.5
C7 C8 C9 119.1(14)
C9 C8 H8 120.5
C9A C8A H8A 120.5
C9A C8A C7A 118.9(13)
C7A C8A H8A 120.5
C8 C9 H9 119.5
C10 C9 C8 121.0(13)
C10 C9 H9 119.5
C8A C7A H7A 118.2
C8A C7A C6A 123.6(13)
C6A C7A H7A 118.2
C5 C10 C9 119.6(14)
C5 C10 H10 120.2
C9 C10 H10 120.2
C5A C6A H6A 121.5
C7A C6A C5A 117.0(12)
C7A C6A H6A 121.5

loop_
_geom_bond_atom_site_label_1
_geom_bond_atom_site_label_2
_geom_bond_distance
O2 C4 1.214(17)
O2A C4A 1.197(15)
O1 C1 1.153(18)
O1A C1A 1.229(16)
N1 H1 0.8800
N1 C4 1.33(2)
N1 C1 1.395(18)
N1A H1A 0.8800
N1A C4A 1.355(16)
N1A C1A 1.379(17)
C4 C3 1.50(2)
C4A C3A 1.52(2)
C1 C2 1.56(2)
C1A C2A 1.45(2)
C2 H2A 0.9900
C2 H2B 0.9900
C2 C3 1.497(19)
C2A H2AA 0.9900
C2A H2AB 0.9900
C2A C3A 1.524(16)
C3 H3 1.0000
C3 C5 1.514(19)
C3A H3A 1.0000
C3A C5A 1.486(17)
C5 C6 1.333(16)
C5 C10 1.352(16)
C5A C10A 1.323(17)
C5A C6A 1.391(18)
C6 H6 0.9500
C6 C7 1.38(2)
C10A H10A 0.9500
C10A C9A 1.379(17)
C7 H7 0.9500
C7 C8 1.337(16)
C9A H9A 0.9500
C9A C8A 1.342(17)
C8 H8 0.9500
C8 C9 1.365(19)
C8A H8A 0.9500
C8A C7A 1.351(18)
C9 H9 0.9500
C9 C10 1.36(2)
C7A H7A 0.9500
C7A C6A 1.378(16)
C10 H10 0.9500
C6A H6A 0.9500

loop_
_geom_hbond_atom_site_label_D
_geom_hbond_atom_site_label_H
_geom_hbond_atom_site_label_A
_geom_hbond_distance_DH
_geom_hbond_distance_HA
_geom_hbond_distance_DA
_geom_hbond_angle_DHA
_geom_hbond_site_symmetry_A
_geom_hbond_publ_flag
N1A H1A O1A 0.88 1.93 2.81(3) 177.8 2_646 yes

loop_
_geom_torsion_atom_site_label_1
_geom_torsion_atom_site_label_2
_geom_torsion_atom_site_label_3
_geom_torsion_atom_site_label_4
_geom_torsion
O2 C4 C3 C2 164.1(12)
O2 C4 C3 C5 33.0(19)
O2A C4A C3A C2A 172.7(10)
O2A C4A C3A C5A -62.8(15)
O1 C1 C2 C3 168.4(13)
O1A C1A C2A C3A -177.0(10)
N1 C4 C3 C2 -14.6(12)
N1 C4 C3 C5 -145.7(12)
N1 C1 C2 C3 -9.2(11)
N1A C4A C3A C2A -4.3(11)
N1A C4A C3A C5A 120.2(12)
N1A C1A C2A C3A -1.9(11)
C4 N1 C1 O1 -177.6(13)
C4 N1 C1 C2 -0.1(12)
C4 C3 C5 C6 -141.0(12)
C4 C3 C5 C10 43.2(17)
C4A N1A C1A O1A 174.6(10)
C4A N1A C1A C2A -1.0(11)
C4A C3A C5A C10A 98.2(15)
C4A C3A C5A C6A -72.9(14)
C1 N1 C4 O2 -169.3(11)
C1 N1 C4 C3 9.4(13)
C1 C2 C3 C4 14.3(11)
C1 C2 C3 C5 143.8(12)
C1A N1A C4A O2A -173.6(9)
C1A N1A C4A C3A 3.5(11)
C1A C2A C3A C4A 3.6(11)
C1A C2A C3A C5A -117.4(13)
C2 C3 C5 C6 94.4(16)
C2 C3 C5 C10 -81.4(15)
C2A C3A C5A C10A -146.0(13)
C2A C3A C5A C6A 42.9(17)
C3 C5 C6 C7 -178.8(12)
C3 C5 C10 C9 179.2(13)
C3A C5A C10A C9A -177.4(11)
C3A C5A C6A C7A 177.0(11)
C5 C6 C7 C8 0(2)
C5A C10A C9A C8A 3(2)
C6 C5 C10 C9 3(2)
C6 C7 C8 C9 3(2)
C10A C5A C6A C7A 5.4(17)
C10A C9A C8A C7A 0.7(18)
C7 C8 C9 C10 -3(2)
C9A C8A C7A C6A -1(2)
C8 C9 C10 C5 0(2)
C8A C7A C6A C5A -2.1(19)
C10 C5 C6 C7 -3.1(19)
C6A C5A C10A C9A -6(2)
